data_4122474
loop_
_publ_author_name
'Corbo, Robert'
'Pell, Thomas P.'
'Stringer, Bradley D.'
'Hogan, Conor F.'
'Wilson, David J. D.'
'Barnard, Peter J.'
'Dutton, Jason L.'

_publ_section_title
;
 Facile Formation of Homoleptic Au(III) Trications via Simultaneous
 Oxidation and Ligand Delivery from [PhI(pyridine)2](2+).
;
_journal_issue 35
_journal_name_full 'Journal of the American Chemical Society'
_journal_page_first 12415
_journal_page_last 12421
_journal_paper_doi 10.1021/ja506365m
_journal_volume 136
_journal_year 2014
_chemical_formula_sum 'C17 H12 Au F6 N3 O7 S2'
_chemical_formula_weight 745.38
_chemical_name_systematic
; 
 ? 
;
_space_group_IT_number 2
_symmetry_cell_setting triclinic
_symmetry_space_group_name_Hall '-P 1'
_symmetry_space_group_name_H-M 'P -1'
_atom_sites_solution_hydrogens geom
_atom_sites_solution_primary direct
_atom_sites_solution_secondary difmap
_audit_creation_method SHELXL-97
_cell_angle_alpha 78.51(3)
_cell_angle_beta 80.16(3)
_cell_angle_gamma 79.86(3)
_cell_formula_units_Z 2
_cell_length_a 8.8637(18)
_cell_length_b 9.888(2)
_cell_length_c 12.962(3)
_cell_measurement_reflns_used 3724
_cell_measurement_temperature 173(2)
_cell_measurement_theta_max 73.8870
_cell_measurement_theta_min 4.5970
_cell_volume 1085.0(4)
_computing_cell_refinement 'CrysAlisPro, Agilent Technologies'
_computing_data_collection 'CrysAlisPro, Agilent Technologies'
_computing_data_reduction 'CrysAlisPro, Agilent Technologies'
_computing_molecular_graphics SHELXP
_computing_publication_material SHELXP
_computing_structure_refinement 'SHELXL-97 (Sheldrick, 2008)'
_computing_structure_solution 'SHELXS-97 (Sheldrick, 2008)'
_diffrn_ambient_temperature 173(2)
_diffrn_measured_fraction_theta_full 0.996
_diffrn_measured_fraction_theta_max 0.996
_diffrn_measurement_device_type 'Xcalibur, Atlas, Gemini'
_diffrn_measurement_method '\w scans'
_diffrn_radiation_monochromator graphite
_diffrn_radiation_source 'fine-focus sealed tube'
_diffrn_radiation_type MoK\a
_diffrn_radiation_wavelength 0.71073
_diffrn_reflns_av_R_equivalents 0.0393
_diffrn_reflns_av_sigmaI/netI 0.0516
_diffrn_reflns_limit_h_max 9
_diffrn_reflns_limit_h_min -10
_diffrn_reflns_limit_k_max 11
_diffrn_reflns_limit_k_min -11
_diffrn_reflns_limit_l_max 12
_diffrn_reflns_limit_l_min -15
_diffrn_reflns_number 7092
_diffrn_reflns_theta_full 25.35
_diffrn_reflns_theta_max 25.35
_diffrn_reflns_theta_min 2.12
_exptl_absorpt_coefficient_mu 7.072
_exptl_absorpt_correction_T_max 0.4600
_exptl_absorpt_correction_T_min 0.2709
_exptl_absorpt_correction_type multi-scan
_exptl_absorpt_process_details 'CrysAlisPro, Agilent Technologies'
_exptl_crystal_colour colorless
_exptl_crystal_density_diffrn 2.282
_exptl_crystal_density_method 'not measured'
_exptl_crystal_description block
_exptl_crystal_F_000 712
_exptl_crystal_size_max 0.25
_exptl_crystal_size_mid 0.18
_exptl_crystal_size_min 0.13
_refine_diff_density_max 1.403
_refine_diff_density_min -1.095
_refine_diff_density_rms 0.152
_refine_ls_extinction_method none
_refine_ls_goodness_of_fit_ref 1.027
_refine_ls_hydrogen_treatment mixed
_refine_ls_matrix_type full
_refine_ls_number_parameters 329
_refine_ls_number_reflns 3962
_refine_ls_number_restraints 1
_refine_ls_restrained_S_all 1.027
_refine_ls_R_factor_all 0.0379
_refine_ls_R_factor_gt 0.0325
_refine_ls_shift/su_max 0.006
_refine_ls_shift/su_mean 0.000
_refine_ls_structure_factor_coef Fsqd
_refine_ls_weighting_details 'calc w=1/[\s^2^(Fo^2^)+(0.0465P)^2^+0.0000P] where P=(Fo^2^+2Fc^2^)/3'
_refine_ls_weighting_scheme calc
_refine_ls_wR_factor_gt 0.0803
_refine_ls_wR_factor_ref 0.0840
_reflns_number_gt 3570
_reflns_number_total 3962
_reflns_threshold_expression >2sigma(I)
_cod_data_source_file ja506365m_si_002.cif
_cod_data_source_block 19
_cod_depositor_comments 'Adding full bibliography for 4122466--4122474.cif.'
_cod_original_sg_symbol_H-M P-1
_cod_database_code 4122474

loop_
_symmetry_equiv_pos_as_xyz
'x, y, z'
'-x, -y, -z'

loop_
_atom_site_label
_atom_site_type_symbol
_atom_site_fract_x
_atom_site_fract_y
_atom_site_fract_z
_atom_site_U_iso_or_equiv
_atom_site_adp_type
_atom_site_occupancy
_atom_site_symmetry_multiplicity
_atom_site_calc_flag
_atom_site_refinement_flags
Au1 Au 0.20042(3) 0.15266(2) 0.631801(17) 0.02487(9) Uani 1 1 d .
O1 O 0.1847(6) 0.0961(5) 0.4969(3) 0.0339(11) Uani 1 1 d D
N21 N 0.2188(6) 0.2027(5) 0.7678(3) 0.0203(10) Uani 1 1 d .
N11 N 0.4059(6) 0.2246(5) 0.5902(4) 0.0239(10) Uani 1 1 d .
N31 N -0.0022(6) 0.1006(5) 0.7130(4) 0.0233(10) Uani 1 1 d .
C25 C 0.1008(7) 0.1833(6) 0.8462(4) 0.0220(11) Uani 1 1 d .
C31 C -0.0256(7) 0.1259(6) 0.8153(5) 0.0238(12) Uani 1 1 d .
C21 C 0.3456(7) 0.2542(6) 0.7728(5) 0.0231(12) Uani 1 1 d .
C24 C 0.1124(8) 0.2167(6) 0.9435(5) 0.0272(13) Uani 1 1 d .
H24A H 0.0312 0.2071 1.0015 0.033 Uiso 1 1 calc R
C23 C 0.2462(8) 0.2642(7) 0.9532(5) 0.0293(13) Uani 1 1 d .
H23A H 0.2574 0.2842 1.0200 0.035 Uiso 1 1 calc R
C22 C 0.3640(7) 0.2839(6) 0.8696(5) 0.0256(12) Uani 1 1 d .
H22A H 0.4548 0.3167 0.8781 0.031 Uiso 1 1 calc R
C13 C 0.6700(8) 0.3466(9) 0.5530(6) 0.0410(17) Uani 1 1 d .
H13A H 0.7600 0.3907 0.5393 0.049 Uiso 1 1 calc R
C11 C 0.4914(8) 0.2330(8) 0.4942(5) 0.0323(14) Uani 1 1 d .
H11A H 0.4597 0.1975 0.4397 0.039 Uiso 1 1 calc R
C35 C -0.1061(7) 0.0469(6) 0.6770(5) 0.0255(12) Uani 1 1 d .
H35A H -0.0874 0.0301 0.6060 0.031 Uiso 1 1 calc R
C34 C -0.2407(7) 0.0152(7) 0.7412(6) 0.0315(14) Uani 1 1 d .
H34A H -0.3143 -0.0233 0.7147 0.038 Uiso 1 1 calc R
C32 C -0.1575(7) 0.0966(7) 0.8814(5) 0.0290(13) Uani 1 1 d .
H32A H -0.1749 0.1143 0.9522 0.035 Uiso 1 1 calc R
C33 C -0.2670(8) 0.0399(7) 0.8436(6) 0.0350(15) Uani 1 1 d .
H33A H -0.3592 0.0187 0.8887 0.042 Uiso 1 1 calc R
C15 C 0.4501(7) 0.2726(6) 0.6704(5) 0.0222(11) Uani 1 1 d .
C14 C 0.5818(8) 0.3352(7) 0.6522(5) 0.0331(14) Uani 1 1 d .
H14A H 0.6116 0.3702 0.7076 0.040 Uiso 1 1 calc R
C12 C 0.6254(9) 0.2929(9) 0.4736(6) 0.0420(17) Uani 1 1 d .
H12A H 0.6867 0.2973 0.4056 0.050 Uiso 1 1 calc R
S2 S 0.63685(18) 0.15655(15) 0.15736(12) 0.0246(3) Uani 1 1 d .
F23 F 0.6877(7) 0.3973(5) 0.0439(4) 0.0649(15) Uani 1 1 d .
F22 F 0.4615(7) 0.4003(6) 0.1298(6) 0.0803(19) Uani 1 1 d .
F21 F 0.6525(7) 0.3945(5) 0.2111(4) 0.0584(13) Uani 1 1 d .
O23 O 0.5671(6) 0.1167(5) 0.2654(4) 0.0400(11) Uani 1 1 d .
O22 O 0.5582(6) 0.1266(7) 0.0776(4) 0.0465(13) Uani 1 1 d .
O21 O 0.8029(6) 0.1230(5) 0.1387(4) 0.0356(10) Uani 1 1 d .
C51 C 0.6080(9) 0.3479(8) 0.1343(6) 0.0394(16) Uani 1 1 d .
S1 S 0.0213(2) 0.47423(18) 0.33922(13) 0.0357(4) Uani 1 1 d .
F13 F -0.0362(7) 0.2650(6) 0.2673(6) 0.0750(18) Uani 1 1 d .
F12 F 0.1894(7) 0.3138(6) 0.2135(5) 0.0724(16) Uani 1 1 d .
F11 F -0.0028(9) 0.4455(7) 0.1475(4) 0.082(2) Uani 1 1 d .
O13 O -0.1435(7) 0.5192(6) 0.3542(5) 0.0494(14) Uani 1 1 d .
O12 O 0.0783(10) 0.3766(7) 0.4242(5) 0.073(2) Uani 1 1 d .
O11 O 0.1093(7) 0.5841(6) 0.2934(6) 0.0622(17) Uani 1 1 d .
C41 C 0.0446(9) 0.3711(9) 0.2341(6) 0.0445(18) Uani 1 1 d .
H1 H 0.142(9) 0.180(5) 0.455(6) 0.05(2) Uiso 1 1 d D

loop_
_atom_site_aniso_label
_atom_site_aniso_U_11
_atom_site_aniso_U_22
_atom_site_aniso_U_33
_atom_site_aniso_U_23
_atom_site_aniso_U_13
_atom_site_aniso_U_12
Au1 0.02919(14) 0.02553(14) 0.02219(13) -0.00540(9) -0.00405(9) -0.00833(9)
O1 0.051(3) 0.044(3) 0.016(2) -0.0120(18) -0.0093(19) -0.018(2)
N21 0.028(3) 0.024(2) 0.013(2) -0.0062(18) -0.0061(18) -0.005(2)
N11 0.024(3) 0.023(2) 0.028(3) -0.002(2) -0.003(2) -0.012(2)
N31 0.025(3) 0.019(2) 0.028(3) -0.0053(19) -0.004(2) -0.005(2)
C25 0.027(3) 0.019(3) 0.021(3) -0.005(2) -0.002(2) -0.005(2)
C31 0.024(3) 0.022(3) 0.025(3) -0.003(2) -0.003(2) -0.003(2)
C21 0.026(3) 0.020(3) 0.023(3) -0.004(2) -0.003(2) -0.005(2)
C24 0.032(3) 0.029(3) 0.022(3) -0.006(2) -0.003(2) -0.007(3)
C23 0.036(3) 0.033(3) 0.021(3) -0.007(2) -0.003(3) -0.007(3)
C22 0.031(3) 0.021(3) 0.027(3) -0.006(2) -0.006(2) -0.007(2)
C13 0.029(4) 0.056(5) 0.039(4) -0.005(3) -0.003(3) -0.014(3)
C11 0.032(3) 0.045(4) 0.021(3) -0.009(3) 0.004(3) -0.014(3)
C35 0.024(3) 0.022(3) 0.033(3) -0.005(2) -0.009(2) -0.003(2)
C34 0.026(3) 0.025(3) 0.049(4) -0.007(3) -0.014(3) -0.008(3)
C32 0.028(3) 0.031(3) 0.027(3) -0.003(2) -0.001(2) -0.007(3)
C33 0.023(3) 0.030(3) 0.048(4) -0.001(3) -0.002(3) -0.003(3)
C15 0.022(3) 0.022(3) 0.022(3) -0.003(2) -0.004(2) -0.004(2)
C14 0.038(4) 0.031(3) 0.032(3) -0.003(3) -0.008(3) -0.011(3)
C12 0.041(4) 0.058(5) 0.025(3) -0.001(3) 0.004(3) -0.018(4)
S2 0.0258(7) 0.0256(7) 0.0245(7) -0.0053(6) -0.0019(6) -0.0099(6)
F23 0.088(4) 0.047(3) 0.051(3) 0.015(2) -0.001(3) -0.019(3)
F22 0.046(3) 0.058(3) 0.126(5) -0.004(3) -0.025(3) 0.020(3)
F21 0.088(4) 0.032(2) 0.062(3) -0.016(2) -0.023(3) -0.005(2)
O23 0.048(3) 0.043(3) 0.028(2) -0.001(2) 0.004(2) -0.017(2)
O22 0.040(3) 0.069(4) 0.041(3) -0.020(3) -0.004(2) -0.028(3)
O21 0.033(3) 0.035(3) 0.041(3) -0.015(2) -0.003(2) -0.002(2)
C51 0.038(4) 0.033(4) 0.044(4) 0.000(3) -0.009(3) 0.001(3)
S1 0.0517(11) 0.0280(8) 0.0308(8) -0.0077(6) -0.0110(7) -0.0071(7)
F13 0.072(4) 0.044(3) 0.123(5) -0.031(3) -0.032(4) -0.008(3)
F12 0.062(3) 0.074(4) 0.071(4) -0.026(3) 0.015(3) 0.011(3)
F11 0.120(5) 0.082(4) 0.045(3) -0.019(3) -0.034(3) 0.011(4)
O13 0.047(3) 0.035(3) 0.054(3) -0.004(2) 0.014(3) 0.003(2)
O12 0.117(6) 0.047(4) 0.058(4) -0.015(3) -0.045(4) 0.018(4)
O11 0.052(4) 0.042(3) 0.100(5) -0.008(3) -0.029(4) -0.014(3)
C41 0.041(4) 0.055(5) 0.041(4) -0.020(4) -0.011(3) 0.002(4)

loop_
_atom_type_symbol
_atom_type_description
_atom_type_scat_dispersion_real
_atom_type_scat_dispersion_imag
_atom_type_scat_source
C C 0.0033 0.0016 'International Tables Vol C Tables 4.2.6.8 and 6.1.1.4'
H H 0.0000 0.0000 'International Tables Vol C Tables 4.2.6.8 and 6.1.1.4'
Au Au -2.0133 8.8022 'International Tables Vol C Tables 4.2.6.8 and 6.1.1.4'
F F 0.0171 0.0103 'International Tables Vol C Tables 4.2.6.8 and 6.1.1.4'
N N 0.0061 0.0033 'International Tables Vol C Tables 4.2.6.8 and 6.1.1.4'
O O 0.0106 0.0060 'International Tables Vol C Tables 4.2.6.8 and 6.1.1.4'
S S 0.1246 0.1234 'International Tables Vol C Tables 4.2.6.8 and 6.1.1.4'

loop_
_geom_angle_atom_site_label_1
_geom_angle_atom_site_label_2
_geom_angle_atom_site_label_3
_geom_angle
N21 Au1 O1 178.2(2)
N21 Au1 N31 82.0(2)
O1 Au1 N31 97.8(2)
N21 Au1 N11 81.2(2)
O1 Au1 N11 99.0(2)
N31 Au1 N11 163.2(2)
Au1 O1 H1 104(5)
C21 N21 C25 126.3(5)
C21 N21 Au1 117.1(4)
C25 N21 Au1 116.6(4)
C11 N11 C15 120.9(5)
C11 N11 Au1 126.0(4)
C15 N11 Au1 113.0(4)
C35 N31 C31 120.9(5)
C35 N31 Au1 126.7(4)
C31 N31 Au1 112.3(4)
N21 C25 C24 117.4(5)
N21 C25 C31 113.5(5)
C24 C25 C31 129.1(6)
C32 C31 N31 119.9(5)
C32 C31 C25 124.5(5)
N31 C31 C25 115.6(5)
N21 C21 C22 117.9(5)
N21 C21 C15 113.6(5)
C22 C21 C15 128.5(6)
C23 C24 C25 117.8(6)
C23 C24 H24A 121.1
C25 C24 H24A 121.1
C22 C23 C24 122.5(6)
C22 C23 H23A 118.7
C24 C23 H23A 118.7
C23 C22 C21 117.9(6)
C23 C22 H22A 121.1
C21 C22 H22A 121.1
C14 C13 C12 119.2(7)
C14 C13 H13A 120.4
C12 C13 H13A 120.4
N11 C11 C12 120.6(6)
N11 C11 H11A 119.7
C12 C11 H11A 119.7
N31 C35 C34 121.1(6)
N31 C35 H35A 119.5
C34 C35 H35A 119.5
C33 C34 C35 119.1(6)
C33 C34 H34A 120.4
C35 C34 H34A 120.4
C31 C32 C33 119.2(6)
C31 C32 H32A 120.4
C33 C32 H32A 120.4
C34 C33 C32 119.8(6)
C34 C33 H33A 120.1
C32 C33 H33A 120.1
N11 C15 C14 120.1(6)
N11 C15 C21 115.0(5)
C14 C15 C21 124.9(5)
C15 C14 C13 119.7(6)
C15 C14 H14A 120.2
C13 C14 H14A 120.2
C11 C12 C13 119.5(7)
C11 C12 H12A 120.2
C13 C12 H12A 120.2
O23 S2 O21 115.2(3)
O23 S2 O22 115.0(3)
O21 S2 O22 114.5(3)
O23 S2 C51 104.8(3)
O21 S2 C51 102.3(3)
O22 S2 C51 102.7(4)
F23 C51 F22 107.4(6)
F23 C51 F21 108.2(7)
F22 C51 F21 107.7(7)
F23 C51 S2 110.7(5)
F22 C51 S2 111.6(6)
F21 C51 S2 111.0(5)
O12 S1 O11 116.5(5)
O12 S1 O13 115.1(4)
O11 S1 O13 113.7(4)
O12 S1 C41 103.0(4)
O11 S1 C41 103.7(4)
O13 S1 C41 102.2(4)
F11 C41 F12 110.0(7)
F11 C41 F13 109.0(7)
F12 C41 F13 105.6(7)
F11 C41 S1 111.8(6)
F12 C41 S1 110.9(5)
F13 C41 S1 109.4(6)

loop_
_geom_bond_atom_site_label_1
_geom_bond_atom_site_label_2
_geom_bond_distance
Au1 N21 1.963(4)
Au1 O1 1.972(4)
Au1 N31 2.015(5)
Au1 N11 2.020(5)
O1 H1 0.949(10)
N21 C21 1.329(8)
N21 C25 1.339(8)
N11 C11 1.337(8)
N11 C15 1.364(8)
N31 C35 1.329(8)
N31 C31 1.373(8)
C25 C24 1.390(8)
C25 C31 1.485(8)
C31 C32 1.366(9)
C21 C22 1.386(8)
C21 C15 1.483(8)
C24 C23 1.384(9)
C24 H24A 0.9500
C23 C22 1.379(9)
C23 H23A 0.9500
C22 H22A 0.9500
C13 C14 1.380(10)
C13 C12 1.389(11)
C13 H13A 0.9500
C11 C12 1.382(10)
C11 H11A 0.9500
C35 C34 1.379(9)
C35 H35A 0.9500
C34 C33 1.371(10)
C34 H34A 0.9500
C32 C33 1.399(10)
C32 H32A 0.9500
C33 H33A 0.9500
C15 C14 1.380(9)
C14 H14A 0.9500
C12 H12A 0.9500
S2 O23 1.438(5)
S2 O21 1.440(5)
S2 O22 1.443(5)
S2 C51 1.834(7)
F23 C51 1.313(9)
F22 C51 1.317(9)
F21 C51 1.318(9)
S1 O12 1.413(6)
S1 O11 1.423(6)
S1 O13 1.442(6)
S1 C41 1.823(7)
F13 C41 1.332(11)
F12 C41 1.315(9)
F11 C41 1.305(10)

loop_
_geom_torsion_atom_site_label_1
_geom_torsion_atom_site_label_2
_geom_torsion_atom_site_label_3
_geom_torsion_atom_site_label_4
_geom_torsion
O1 Au1 N21 C21 96(6)
N31 Au1 N21 C21 -179.5(5)
N11 Au1 N21 C21 -1.0(4)
O1 Au1 N21 C25 -85(6)
N31 Au1 N21 C25 -0.4(4)
N11 Au1 N21 C25 178.1(5)
N21 Au1 N11 C11 -178.7(6)
O1 Au1 N11 C11 3.1(6)
N31 Au1 N11 C11 -173.8(6)
N21 Au1 N11 C15 -1.7(4)
O1 Au1 N11 C15 -179.9(4)
N31 Au1 N11 C15 3.2(9)
N21 Au1 N31 C35 -179.0(5)
O1 Au1 N31 C35 -0.8(5)
N11 Au1 N31 C35 176.1(6)
N21 Au1 N31 C31 0.7(4)
O1 Au1 N31 C31 178.9(4)
N11 Au1 N31 C31 -4.2(9)
C21 N21 C25 C24 -1.7(9)
Au1 N21 C25 C24 179.3(4)
C21 N21 C25 C31 179.1(5)
Au1 N21 C25 C31 0.1(6)
C35 N31 C31 C32 -0.3(9)
Au1 N31 C31 C32 180.0(5)
C35 N31 C31 C25 178.8(5)
Au1 N31 C31 C25 -0.9(6)
N21 C25 C31 C32 179.7(6)
C24 C25 C31 C32 0.6(10)
N21 C25 C31 N31 0.6(7)
C24 C25 C31 N31 -178.5(6)
C25 N21 C21 C22 4.0(9)
Au1 N21 C21 C22 -177.0(4)
C25 N21 C21 C15 -175.8(5)
Au1 N21 C21 C15 3.2(7)
N21 C25 C24 C23 -1.5(9)
C31 C25 C24 C23 177.6(6)
C25 C24 C23 C22 2.3(10)
C24 C23 C22 C21 0.0(10)
N21 C21 C22 C23 -3.0(9)
C15 C21 C22 C23 176.8(6)
C15 N11 C11 C12 -1.1(10)
Au1 N11 C11 C12 175.7(6)
C31 N31 C35 C34 0.1(9)
Au1 N31 C35 C34 179.8(4)
N31 C35 C34 C33 0.1(9)
N31 C31 C32 C33 0.4(9)
C25 C31 C32 C33 -178.7(6)
C35 C34 C33 C32 0.0(10)
C31 C32 C33 C34 -0.2(10)
C11 N11 C15 C14 2.2(9)
Au1 N11 C15 C14 -175.0(5)
C11 N11 C15 C21 -179.0(6)
Au1 N11 C15 C21 3.8(6)
N21 C21 C15 N11 -4.7(8)
C22 C21 C15 N11 175.6(6)
N21 C21 C15 C14 174.1(6)
C22 C21 C15 C14 -5.7(10)
N11 C15 C14 C13 -1.2(10)
C21 C15 C14 C13 -179.9(6)
C12 C13 C14 C15 -0.9(11)
N11 C11 C12 C13 -1.0(12)
C14 C13 C12 C11 2.0(12)
O23 S2 C51 F23 170.1(5)
O21 S2 C51 F23 49.6(6)
O22 S2 C51 F23 -69.4(6)
O23 S2 C51 F22 -70.3(7)
O21 S2 C51 F22 169.2(6)
O22 S2 C51 F22 50.2(7)
O23 S2 C51 F21 49.9(6)
O21 S2 C51 F21 -70.6(6)
O22 S2 C51 F21 170.4(5)
O12 S1 C41 F11 -179.9(7)
O11 S1 C41 F11 -58.1(7)
O13 S1 C41 F11 60.4(7)
O12 S1 C41 F12 -56.8(8)
O11 S1 C41 F12 65.1(7)
O13 S1 C41 F12 -176.4(6)
O12 S1 C41 F13 59.3(7)
O11 S1 C41 F13 -178.8(5)
O13 S1 C41 F13 -60.3(6)
